data_1507027
loop_
_publ_author_name
'Hou, Xue-Long'
'Sun, Na'

_publ_section_title
;
 Construction of chiral quaternary carbon centers by Pd-catalyzed
 asymmetric allylic substitution with P,N-1,1'-ferrocene ligands.
;
_journal_issue 24
_journal_name_full 'Organic letters'
_journal_page_first 4399
_journal_page_last 4401
_journal_paper_doi 10.1021/ol048729q
_journal_volume 6
_journal_year 2004
_chemical_formula_sum 'C37 H35 Fe N2 O3 P'
_chemical_formula_weight 642.49
_chemical_name_systematic
; 
 ? 
;
_space_group_IT_number 19
_symmetry_cell_setting orthorhombic
_symmetry_space_group_name_Hall 'P 2ac 2ab'
_symmetry_space_group_name_H-M 'P 21 21 21'
_atom_sites_solution_hydrogens geom
_atom_sites_solution_primary direct
_atom_sites_solution_secondary difmap
_audit_creation_method SHELXL-97
_cell_angle_alpha 90.00
_cell_angle_beta 90.00
_cell_angle_gamma 90.00
_cell_formula_units_Z 4
_cell_length_a 9.2256(4)
_cell_length_b 16.5536(8)
_cell_length_c 21.0141(10)
_cell_measurement_reflns_used 2862
_cell_measurement_temperature 293(2)
_cell_measurement_theta_max 20.87
_cell_measurement_theta_min 2.29
_cell_volume 3209.2(3)
_computing_cell_refinement 'Bruker SMART'
_computing_data_collection 'Bruker SMART'
_computing_data_reduction 'Bruker SHELXTL'
_computing_molecular_graphics 'Bruker SHELXTL'
_computing_publication_material 'Bruker SHELXTL'
_computing_structure_refinement 'SHELXL-97 (Sheldrick, 1997)'
_computing_structure_solution 'SHELXS-97 (Sheldrick, 1990)'
_diffrn_ambient_temperature 293(2)
_diffrn_measured_fraction_theta_full 0.970
_diffrn_measured_fraction_theta_max 0.970
_diffrn_measurement_device_type 'CCD area detector'
_diffrn_measurement_method 'phi and omega scans'
_diffrn_radiation_monochromator graphite
_diffrn_radiation_source 'fine-focus sealed tube'
_diffrn_radiation_type MoK\a
_diffrn_radiation_wavelength 0.71073
_diffrn_reflns_av_R_equivalents 0.0474
_diffrn_reflns_av_sigmaI/netI 0.1259
_diffrn_reflns_limit_h_max 11
_diffrn_reflns_limit_h_min -12
_diffrn_reflns_limit_k_max 20
_diffrn_reflns_limit_k_min -21
_diffrn_reflns_limit_l_max 23
_diffrn_reflns_limit_l_min -27
_diffrn_reflns_number 19870
_diffrn_reflns_theta_full 28.28
_diffrn_reflns_theta_max 28.28
_diffrn_reflns_theta_min 1.57
_exptl_absorpt_coefficient_mu 0.559
_exptl_absorpt_correction_T_max 1.0000
_exptl_absorpt_correction_T_min 0.8775
_exptl_absorpt_correction_type sadabs
_exptl_crystal_colour colourless
_exptl_crystal_density_diffrn 1.330
_exptl_crystal_density_method 'not measured'
_exptl_crystal_F_000 1344
_refine_diff_density_max 0.508
_refine_diff_density_min -0.210
_refine_diff_density_rms 0.030
_refine_ls_abs_structure_details 'Flack H D (1983), Acta Cryst. A39, 876-881'
_refine_ls_abs_structure_Flack -0.001(11)
_refine_ls_extinction_method none
_refine_ls_goodness_of_fit_ref 0.645
_refine_ls_hydrogen_treatment mixed
_refine_ls_matrix_type full
_refine_ls_number_parameters 427
_refine_ls_number_reflns 7557
_refine_ls_number_restraints 0
_refine_ls_restrained_S_all 0.645
_refine_ls_R_factor_all 0.0995
_refine_ls_R_factor_gt 0.0362
_refine_ls_shift/su_max 0.040
_refine_ls_shift/su_mean 0.005
_refine_ls_structure_factor_coef Fsqd
_refine_ls_weighting_details 'calc w=1/[\s^2^(Fo^2^)+(0.0166P)^2^+0.0000P] where P=(Fo^2^+2Fc^2^)/3'
_refine_ls_weighting_scheme calc
_refine_ls_wR_factor_gt 0.0482
_refine_ls_wR_factor_ref 0.0539
_reflns_number_gt 3326
_reflns_number_total 7557
_reflns_threshold_expression >2sigma(I)
_cod_data_source_file ol048729qsi20040921_085600.cif
_cod_data_source_block cd21308
_cod_depositor_comments
;
The following automatic conversions were performed:

'_symmetry_cell_setting' value 'Orthorhombic' changed to
'orthorhombic' according to
/home/saulius/struct/CIF-dictionaries/cif_core.dic dictionary named
'cif_core.dic' version 2.4.1 from 2010-06-29.

Automatic conversion script
Id: cif_fix_values 1715 2011-07-08 13:25:40Z adriana 
;
_cod_original_sg_symbol_H-M P2(1)2(1)2(1)
_cod_database_code 1507027

loop_
_symmetry_equiv_pos_as_xyz
'x, y, z'
'-x+1/2, -y, z+1/2'
'-x, y+1/2, -z+1/2'
'x+1/2, -y+1/2, -z'

loop_
_atom_site_label
_atom_site_type_symbol
_atom_site_fract_x
_atom_site_fract_y
_atom_site_fract_z
_atom_site_U_iso_or_equiv
_atom_site_adp_type
_atom_site_occupancy
_atom_site_symmetry_multiplicity
_atom_site_calc_flag
_atom_site_refinement_flags
Fe Fe 0.58378(4) 0.25117(2) 0.114069(16) 0.06124(12) Uani 1 1 d .
P P 0.64403(8) 0.38994(4) 0.23246(3) 0.0558(2) Uani 1 1 d .
O1 O 0.9706(2) 0.28915(11) 0.17221(9) 0.0709(6) Uani 1 1 d .
O2 O 0.62781(18) 0.46373(11) 0.17881(7) 0.0623(5) Uani 1 1 d .
O3 O 0.8406(2) 0.49025(12) 0.00915(9) 0.0720(6) Uani 1 1 d .
N1 N 0.9353(2) 0.39358(14) 0.10525(10) 0.0599(6) Uani 1 1 d .
N2 N 0.5387(2) 0.41788(14) 0.29171(10) 0.0683(7) Uani 1 1 d .
C1 C 0.7039(4) 0.2920(3) 0.03977(15) 0.0742(10) Uani 1 1 d .
C2 C 0.6266(4) 0.2220(3) 0.02260(18) 0.0905(13) Uani 1 1 d .
C3 C 0.6658(5) 0.1593(3) 0.0611(2) 0.0966(14) Uani 1 1 d .
C4 C 0.7706(4) 0.1877(2) 0.10481(18) 0.0810(10) Uani 1 1 d .
C5 C 0.7958(3) 0.27051(18) 0.09056(13) 0.0579(8) Uani 1 1 d .
C6 C 0.9011(3) 0.32307(19) 0.12168(13) 0.0555(7) Uani 1 1 d .
C7 C 1.0526(4) 0.4189(2) 0.14776(17) 0.0713(10) Uani 1 1 d .
C8 C 1.0603(3) 0.35275(18) 0.19784(13) 0.0760(9) Uani 1 1 d .
H8A H 1.1593 0.3344 0.2037 0.091 Uiso 1 1 calc R
H8B H 1.0228 0.3717 0.2383 0.091 Uiso 1 1 calc R
C9 C 0.5055(3) 0.2413(2) 0.20419(12) 0.0766(8) Uani 1 1 d .
H9 H 0.5492 0.2143 0.2379 0.092 Uiso 1 1 calc R
C10 C 0.4080(4) 0.2078(2) 0.16040(16) 0.0905(11) Uani 1 1 d .
H10 H 0.3762 0.1545 0.1599 0.109 Uiso 1 1 calc R
C11 C 0.3668(3) 0.2683(2) 0.11761(15) 0.0864(10) Uani 1 1 d .
H11 H 0.3024 0.2621 0.0839 0.104 Uiso 1 1 calc R
C12 C 0.4391(3) 0.34001(18) 0.13408(13) 0.0682(8) Uani 1 1 d .
H12 H 0.4314 0.3893 0.1132 0.082 Uiso 1 1 calc R
C13 C 0.5258(3) 0.32397(17) 0.18804(12) 0.0543(8) Uani 1 1 d .
C14 C 0.7169(3) 0.52978(17) 0.17564(14) 0.0578(8) Uani 1 1 d .
C15 C 0.7977(3) 0.55666(18) 0.22884(13) 0.0702(9) Uani 1 1 d .
H15 H 0.7937 0.5283 0.2670 0.084 Uiso 1 1 calc R
C16 C 0.8807(3) 0.62373(18) 0.22404(14) 0.0737(9) Uani 1 1 d .
H16 H 0.9346 0.6401 0.2591 0.088 Uiso 1 1 calc R
C17 C 0.8880(3) 0.66913(18) 0.16817(16) 0.0657(8) Uani 1 1 d .
C18 C 0.9747(3) 0.7392(2) 0.16287(15) 0.0832(9) Uani 1 1 d .
H18 H 1.0317 0.7557 0.1970 0.100 Uiso 1 1 calc R
C19 C 0.9750(4) 0.78247(19) 0.1083(2) 0.0980(11) Uani 1 1 d .
H19 H 1.0338 0.8279 0.1049 0.118 Uiso 1 1 calc R
C20 C 0.8889(3) 0.7601(2) 0.05718(16) 0.0896(9) Uani 1 1 d .
H20 H 0.8883 0.7917 0.0206 0.107 Uiso 1 1 calc R
C21 C 0.8048(3) 0.69202(19) 0.05997(14) 0.0723(9) Uani 1 1 d .
H21 H 0.7485 0.6775 0.0251 0.087 Uiso 1 1 calc R
C22 C 0.8027(3) 0.64361(16) 0.11546(15) 0.0588(7) Uani 1 1 d .
C23 C 0.7188(3) 0.57181(16) 0.11985(14) 0.0516(7) Uani 1 1 d .
C24 C 0.6320(3) 0.54424(15) 0.06411(13) 0.0515(7) Uani 1 1 d .
C25 C 0.4796(3) 0.55954(16) 0.06297(15) 0.0586(8) Uani 1 1 d .
C26 C 0.4087(3) 0.59804(17) 0.11326(16) 0.0743(8) Uani 1 1 d .
H26 H 0.4620 0.6143 0.1486 0.089 Uiso 1 1 calc R
C27 C 0.2627(4) 0.61244(19) 0.1119(2) 0.0999(11) Uani 1 1 d .
H27 H 0.2175 0.6380 0.1459 0.120 Uiso 1 1 calc R
C28 C 0.1832(4) 0.5887(2) 0.0595(2) 0.1055(14) Uani 1 1 d .
H28 H 0.0840 0.5987 0.0589 0.127 Uiso 1 1 calc R
C29 C 0.2447(4) 0.5515(2) 0.00908(19) 0.0932(12) Uani 1 1 d .
H29 H 0.1890 0.5358 -0.0257 0.112 Uiso 1 1 calc R
C30 C 0.3959(4) 0.53680(18) 0.01032(16) 0.0692(9) Uani 1 1 d .
C31 C 0.4666(4) 0.50000(18) -0.04145(16) 0.0806(10) Uani 1 1 d .
H31 H 0.4125 0.4851 -0.0769 0.097 Uiso 1 1 calc R
C32 C 0.6128(4) 0.48541(16) -0.04127(13) 0.0742(9) Uani 1 1 d .
H32 H 0.6570 0.4610 -0.0761 0.089 Uiso 1 1 calc R
C33 C 0.6954(3) 0.50789(17) 0.01229(14) 0.0586(8) Uani 1 1 d .
C34 C 0.3826(4) 0.4324(2) 0.28554(17) 0.1265(15) Uani 1 1 d .
H34A H 0.3522 0.4123 0.2443 0.152 Uiso 1 1 calc R
H34B H 0.3335 0.4002 0.3175 0.152 Uiso 1 1 calc R
C35 C 0.3345(5) 0.5111(3) 0.2913(2) 0.191(2) Uani 1 1 d .
H35A H 0.3708 0.5339 0.3301 0.286 Uiso 1 1 calc R
H35B H 0.2305 0.5118 0.2918 0.286 Uiso 1 1 calc R
H35C H 0.3689 0.5423 0.2558 0.286 Uiso 1 1 calc R
C36 C 0.5947(4) 0.4164(2) 0.35589(13) 0.1001(12) Uani 1 1 d .
H36A H 0.5585 0.4634 0.3785 0.120 Uiso 1 1 calc R
H36B H 0.6995 0.4207 0.3542 0.120 Uiso 1 1 calc R
C37 C 0.5557(5) 0.3432(2) 0.39215(16) 0.191(2) Uani 1 1 d .
H37A H 0.4536 0.3332 0.3880 0.287 Uiso 1 1 calc R
H37B H 0.5793 0.3509 0.4362 0.287 Uiso 1 1 calc R
H37C H 0.6087 0.2978 0.3758 0.287 Uiso 1 1 calc R
H1 H 0.697(3) 0.3458(16) 0.0186(12) 0.097(12) Uiso 1 1 d .
H2 H 0.555(2) 0.2251(14) -0.0063(10) 0.053(9) Uiso 1 1 d .
H3 H 0.637(3) 0.1096(16) 0.0629(12) 0.088(12) Uiso 1 1 d .
H4 H 0.819(2) 0.1593(13) 0.1402(9) 0.050(8) Uiso 1 1 d .
H6 H 1.136(3) 0.4178(14) 0.1209(11) 0.079(9) Uiso 1 1 d .
H7 H 1.034(3) 0.4686(15) 0.1678(11) 0.080(11) Uiso 1 1 d .
H35 H 0.870(3) 0.4595(15) 0.0465(12) 0.107(12) Uiso 1 1 d .

loop_
_atom_site_aniso_label
_atom_site_aniso_U_11
_atom_site_aniso_U_22
_atom_site_aniso_U_33
_atom_site_aniso_U_23
_atom_site_aniso_U_13
_atom_site_aniso_U_12
Fe 0.0589(2) 0.0653(3) 0.0595(2) -0.0141(2) 0.0011(2) -0.0056(3)
P 0.0523(5) 0.0644(5) 0.0506(4) -0.0039(4) 0.0015(4) -0.0003(4)
O1 0.0602(13) 0.0753(15) 0.0774(14) 0.0075(11) -0.0110(11) -0.0018(11)
O2 0.0642(13) 0.0664(13) 0.0564(11) 0.0069(9) -0.0059(10) -0.0166(11)
O3 0.0669(15) 0.0878(16) 0.0613(14) 0.0086(12) 0.0051(12) 0.0158(13)
N1 0.0512(15) 0.0633(16) 0.0652(15) 0.0006(14) -0.0034(13) -0.0006(14)
N2 0.0599(17) 0.100(2) 0.0447(15) -0.0119(13) 0.0035(13) -0.0002(14)
C1 0.080(3) 0.098(3) 0.044(2) -0.019(2) 0.0022(18) -0.020(2)
C2 0.077(3) 0.124(4) 0.071(3) -0.033(3) -0.006(2) -0.011(3)
C3 0.100(3) 0.071(4) 0.119(4) -0.040(3) 0.016(3) -0.006(3)
C4 0.076(3) 0.070(3) 0.097(3) -0.020(2) 0.004(2) 0.011(2)
C5 0.0565(19) 0.061(2) 0.056(2) -0.0169(15) 0.0041(15) 0.0082(16)
C6 0.0423(18) 0.070(2) 0.0544(18) -0.0080(18) 0.0106(16) 0.0118(18)
C7 0.052(2) 0.078(3) 0.084(3) -0.002(2) 0.001(2) -0.003(2)
C8 0.058(2) 0.093(2) 0.077(2) 0.006(2) -0.0068(17) -0.0154(19)
C9 0.089(2) 0.078(3) 0.0624(19) -0.0038(19) 0.0078(17) -0.017(2)
C10 0.091(3) 0.085(3) 0.095(3) -0.020(2) 0.023(2) -0.035(2)
C11 0.057(2) 0.112(3) 0.090(2) -0.022(3) -0.010(2) -0.016(2)
C12 0.0513(19) 0.082(2) 0.071(2) -0.0187(17) -0.0023(16) 0.0053(18)
C13 0.0508(18) 0.067(2) 0.0450(17) -0.0023(15) 0.0078(14) -0.0012(16)
C14 0.057(2) 0.060(2) 0.0559(19) -0.0071(17) 0.0057(17) -0.0038(17)
C15 0.076(2) 0.085(3) 0.0500(19) -0.0062(19) -0.0027(17) -0.0134(19)
C16 0.069(2) 0.076(2) 0.077(2) -0.0253(19) 0.0026(19) -0.0135(19)
C17 0.070(2) 0.051(2) 0.076(2) -0.0191(17) 0.0115(19) -0.0052(17)
C18 0.088(2) 0.067(3) 0.095(3) -0.024(2) 0.009(2) -0.012(2)
C19 0.099(3) 0.061(2) 0.134(3) -0.010(3) 0.009(3) -0.0199(19)
C20 0.094(3) 0.063(3) 0.111(3) 0.015(2) 0.007(2) -0.006(2)
C21 0.073(2) 0.053(2) 0.091(2) 0.0025(19) 0.0026(18) -0.0050(18)
C22 0.0561(19) 0.0507(19) 0.069(2) -0.0068(19) 0.0070(18) 0.0051(15)
C23 0.0422(16) 0.0560(19) 0.0565(19) -0.0015(17) 0.0011(16) 0.0009(14)
C24 0.050(2) 0.0487(19) 0.0559(19) 0.0106(14) -0.0020(16) 0.0013(15)
C25 0.055(2) 0.044(2) 0.077(2) 0.0104(16) -0.0054(19) -0.0033(16)
C26 0.052(2) 0.077(2) 0.094(2) 0.006(2) 0.001(2) 0.0037(18)
C27 0.070(3) 0.087(3) 0.143(3) 0.009(3) 0.021(3) 0.013(2)
C28 0.061(3) 0.081(3) 0.174(5) 0.027(3) -0.008(3) 0.003(2)
C29 0.074(3) 0.064(3) 0.142(4) 0.032(2) -0.031(3) -0.016(2)
C30 0.062(3) 0.057(2) 0.088(3) 0.0115(18) -0.018(2) -0.0050(18)
C31 0.098(3) 0.063(2) 0.080(3) 0.0121(19) -0.044(2) -0.015(2)
C32 0.090(3) 0.072(2) 0.061(2) -0.0034(16) -0.012(2) 0.003(2)
C33 0.054(2) 0.059(2) 0.063(2) 0.0095(16) -0.0116(18) 0.0002(17)
C34 0.103(4) 0.154(4) 0.122(3) -0.074(3) -0.002(3) 0.023(3)
C35 0.163(4) 0.227(6) 0.183(5) -0.023(4) -0.029(4) 0.075(5)
C36 0.127(3) 0.117(3) 0.056(2) -0.0145(19) -0.002(2) 0.013(3)
C37 0.330(7) 0.152(4) 0.092(3) 0.049(3) 0.034(4) 0.012(4)

loop_
_atom_type_symbol
_atom_type_description
_atom_type_scat_dispersion_real
_atom_type_scat_dispersion_imag
_atom_type_scat_source
C C 0.0033 0.0016 'International Tables Vol C Tables 4.2.6.8 and 6.1.1.4'
H H 0.0000 0.0000 'International Tables Vol C Tables 4.2.6.8 and 6.1.1.4'
N N 0.0061 0.0033 'International Tables Vol C Tables 4.2.6.8 and 6.1.1.4'
O O 0.0106 0.0060 'International Tables Vol C Tables 4.2.6.8 and 6.1.1.4'
P P 0.1023 0.0942 'International Tables Vol C Tables 4.2.6.8 and 6.1.1.4'
Fe Fe 0.3463 0.8444 'International Tables Vol C Tables 4.2.6.8 and 6.1.1.4'

loop_
_geom_angle_atom_site_label_1
_geom_angle_atom_site_label_2
_geom_angle_atom_site_label_3
_geom_angle
C2 Fe C11 105.19(14)
C2 Fe C10 121.98(15)
C11 Fe C10 40.45(10)
C2 Fe C4 67.59(15)
C11 Fe C4 156.53(14)
C10 Fe C4 122.94(15)
C2 Fe C1 40.68(12)
C11 Fe C1 121.42(15)
C10 Fe C1 157.76(14)
C4 Fe C1 68.59(15)
C2 Fe C3 39.38(13)
C11 Fe C3 119.60(16)
C10 Fe C3 107.26(16)
C4 Fe C3 40.78(14)
C1 Fe C3 67.98(17)
C2 Fe C12 119.92(16)
C11 Fe C12 40.56(9)
C10 Fe C12 68.31(13)
C4 Fe C12 162.54(13)
C1 Fe C12 106.06(14)
C3 Fe C12 154.31(17)
C2 Fe C9 159.41(16)
C11 Fe C9 68.00(12)
C10 Fe C9 40.41(10)
C4 Fe C9 110.49(14)
C1 Fe C9 159.50(13)
C3 Fe C9 125.64(18)
C12 Fe C9 68.37(12)
C2 Fe C13 156.63(16)
C11 Fe C13 68.24(11)
C10 Fe C13 68.43(12)
C4 Fe C13 127.05(14)
C1 Fe C13 122.18(13)
C3 Fe C13 163.42(18)
C12 Fe C13 40.63(9)
C9 Fe C13 40.87(10)
C2 Fe C5 67.69(13)
C11 Fe C5 159.12(14)
C10 Fe C5 159.98(14)
C4 Fe C5 40.89(11)
C1 Fe C5 40.48(10)
C3 Fe C5 68.17(14)
C12 Fe C5 124.47(12)
C9 Fe C5 125.31(12)
C13 Fe C5 110.06(11)
N2 P O2 104.62(10)
N2 P C13 101.80(11)
O2 P C13 92.25(11)
C6 O1 C8 105.1(2)
C14 O2 P 124.29(17)
C33 O3 H35 110.3(16)
C6 N1 C7 106.5(2)
C36 N2 C34 115.9(3)
C36 N2 P 119.4(2)
C34 N2 P 124.0(2)
C5 C1 C2 106.9(4)
C5 C1 Fe 70.24(17)
C2 C1 Fe 69.3(2)
C5 C1 H1 126.9(16)
C2 C1 H1 126.1(15)
Fe C1 H1 127.3(17)
C3 C2 C1 109.9(4)
C3 C2 Fe 70.7(2)
C1 C2 Fe 70.02(19)
C3 C2 H2 129.8(16)
C1 C2 H2 119.8(17)
Fe C2 H2 119.2(14)
C2 C3 C4 108.3(4)
C2 C3 Fe 69.9(2)
C4 C3 Fe 69.5(2)
C2 C3 H3 132(2)
C4 C3 H3 120(2)
Fe C3 H3 125.2(19)
C3 C4 C5 107.2(4)
C3 C4 Fe 69.7(2)
C5 C4 Fe 70.13(18)
C3 C4 H4 129.8(14)
C5 C4 H4 122.9(14)
Fe C4 H4 124.0(13)
C1 C5 C4 107.7(3)
C1 C5 C6 126.1(3)
C4 C5 C6 126.1(3)
C1 C5 Fe 69.28(18)
C4 C5 Fe 68.98(18)
C6 C5 Fe 128.50(17)
N1 C6 O1 118.6(3)
N1 C6 C5 126.7(3)
O1 C6 C5 114.7(3)
N1 C7 C8 104.5(3)
N1 C7 H6 103.3(15)
C8 C7 H6 111.0(15)
N1 C7 H7 112.8(16)
C8 C7 H7 109.2(16)
H6 C7 H7 115(2)
O1 C8 C7 103.9(2)
O1 C8 H8A 111.0
C7 C8 H8A 111.0
O1 C8 H8B 111.0
C7 C8 H8B 111.0
H8A C8 H8B 109.0
C10 C9 C13 108.0(3)
C10 C9 Fe 69.39(16)
C13 C9 Fe 69.75(15)
C10 C9 H9 126.0
C13 C9 H9 126.0
Fe C9 H9 126.4
C11 C10 C9 108.2(3)
C11 C10 Fe 69.78(18)
C9 C10 Fe 70.20(17)
C11 C10 H10 125.9
C9 C10 H10 125.9
Fe C10 H10 125.7
C10 C11 C12 108.5(3)
C10 C11 Fe 69.78(18)
C12 C11 Fe 69.99(16)
C10 C11 H11 125.7
C12 C11 H11 125.7
Fe C11 H11 126.1
C11 C12 C13 107.9(3)
C11 C12 Fe 69.46(16)
C13 C12 Fe 70.01(15)
C11 C12 H12 126.0
C13 C12 H12 126.0
Fe C12 H12 126.1
C12 C13 C9 107.3(2)
C12 C13 P 130.1(2)
C9 C13 P 122.6(2)
C12 C13 Fe 69.36(14)
C9 C13 Fe 69.38(15)
P C13 Fe 126.44(13)
C23 C14 O2 117.2(3)
C23 C14 C15 120.8(3)
O2 C14 C15 121.9(3)
C16 C15 C14 119.8(3)
C16 C15 H15 120.1
C14 C15 H15 120.1
C15 C16 C17 122.2(3)
C15 C16 H16 118.9
C17 C16 H16 118.9
C16 C17 C18 122.4(3)
C16 C17 C22 117.9(3)
C18 C17 C22 119.7(3)
C19 C18 C17 120.1(3)
C19 C18 H18 119.9
C17 C18 H18 119.9
C18 C19 C20 121.0(3)
C18 C19 H19 119.5
C20 C19 H19 119.5
C21 C20 C19 120.7(3)
C21 C20 H20 119.6
C19 C20 H20 119.6
C20 C21 C22 120.6(3)
C20 C21 H21 119.7
C22 C21 H21 119.7
C21 C22 C23 122.3(3)
C21 C22 C17 117.8(3)
C23 C22 C17 119.9(3)
C14 C23 C22 119.3(3)
C14 C23 C24 120.8(2)
C22 C23 C24 119.8(3)
C33 C24 C25 118.9(3)
C33 C24 C23 121.9(3)
C25 C24 C23 119.2(3)
C26 C25 C30 117.5(3)
C26 C25 C24 122.0(3)
C30 C25 C24 120.6(3)
C27 C26 C25 121.6(3)
C27 C26 H26 119.2
C25 C26 H26 119.2
C26 C27 C28 119.4(4)
C26 C27 H27 120.3
C28 C27 H27 120.3
C29 C28 C27 122.1(4)
C29 C28 H28 118.9
C27 C28 H28 118.9
C28 C29 C30 118.6(4)
C28 C29 H29 120.7
C30 C29 H29 120.7
C25 C30 C31 118.1(3)
C25 C30 C29 120.8(3)
C31 C30 C29 121.1(4)
C32 C31 C30 122.0(3)
C32 C31 H31 119.0
C30 C31 H31 119.0
C31 C32 C33 119.2(3)
C31 C32 H32 120.4
C33 C32 H32 120.4
O3 C33 C24 123.1(3)
O3 C33 C32 115.7(3)
C24 C33 C32 121.2(3)
C35 C34 N2 117.5(4)
C35 C34 H34A 107.9
N2 C34 H34A 107.9
C35 C34 H34B 107.9
N2 C34 H34B 107.9
H34A C34 H34B 107.2
C34 C35 H35A 109.5
C34 C35 H35B 109.5
H35A C35 H35B 109.5
C34 C35 H35C 109.5
H35A C35 H35C 109.5
H35B C35 H35C 109.5
N2 C36 C37 114.1(3)
N2 C36 H36A 108.7
C37 C36 H36A 108.7
N2 C36 H36B 108.7
C37 C36 H36B 108.7
H36A C36 H36B 107.6
C36 C37 H37A 109.5
C36 C37 H37B 109.5
H37A C37 H37B 109.5
C36 C37 H37C 109.5
H37A C37 H37C 109.5
H37B C37 H37C 109.5

loop_
_geom_bond_atom_site_label_1
_geom_bond_atom_site_label_2
_geom_bond_distance
Fe C2 2.021(3)
Fe C11 2.023(3)
Fe C10 2.023(3)
Fe C4 2.028(3)
Fe C1 2.030(3)
Fe C3 2.030(4)
Fe C12 2.030(3)
Fe C9 2.033(2)
Fe C13 2.038(2)
Fe C5 2.043(3)
P N2 1.646(2)
P O2 1.6689(17)
P C13 1.804(3)
O1 C6 1.362(3)
O1 C8 1.443(3)
O2 C14 1.369(3)
O3 C33 1.373(3)
O3 H35 0.98(3)
N1 C6 1.257(3)
N1 C7 1.465(3)
N2 C36 1.444(3)
N2 C34 1.465(4)
C1 C5 1.409(4)
C1 C2 1.408(4)
C1 H1 1.00(2)
C2 C3 1.365(5)
C2 H2 0.897(19)
C3 C4 1.414(5)
C3 H3 0.86(2)
C4 C5 1.422(4)
C4 H4 0.989(19)
C5 C6 1.459(3)
C7 C8 1.520(4)
C7 H6 0.96(2)
C7 H7 0.94(2)
C8 H8A 0.9700
C8 H8B 0.9700
C9 C10 1.401(3)
C9 C13 1.422(4)
C9 H9 0.9300
C10 C11 1.399(3)
C10 H10 0.9300
C11 C12 1.405(3)
C11 H11 0.9300
C12 C13 1.413(3)
C12 H12 0.9300
C14 C23 1.363(3)
C14 C15 1.415(3)
C15 C16 1.352(3)
C15 H15 0.9300
C16 C17 1.396(3)
C16 H16 0.9300
C17 C18 1.414(4)
C17 C22 1.423(3)
C18 C19 1.352(4)
C18 H18 0.9300
C19 C20 1.385(4)
C19 H19 0.9300
C20 C21 1.370(3)
C20 H20 0.9300
C21 C22 1.415(3)
C21 H21 0.9300
C22 C23 1.421(3)
C23 C24 1.491(3)
C24 C33 1.375(3)
C24 C25 1.429(3)
C25 C26 1.397(3)
C25 C30 1.401(4)
C26 C27 1.368(3)
C26 H26 0.9300
C27 C28 1.380(4)
C27 H27 0.9300
C28 C29 1.351(4)
C28 H28 0.9300
C29 C30 1.416(4)
C29 H29 0.9300
C30 C31 1.407(4)
C31 C32 1.370(4)
C31 H31 0.9300
C32 C33 1.409(3)
C32 H32 0.9300
C34 C35 1.382(4)
C34 H34A 0.9700
C34 H34B 0.9700
C35 H35A 0.9600
C35 H35B 0.9600
C35 H35C 0.9600
C36 C37 1.477(4)
C36 H36A 0.9700
C36 H36B 0.9700
C37 H37A 0.9600
C37 H37B 0.9600
C37 H37C 0.9600

loop_
_geom_torsion_atom_site_label_1
_geom_torsion_atom_site_label_2
_geom_torsion_atom_site_label_3
_geom_torsion_atom_site_label_4
_geom_torsion
N2 P O2 C14 91.8(2)
C13 P O2 C14 -165.4(2)
O2 P N2 C36 -130.8(2)
C13 P N2 C36 133.7(2)
O2 P N2 C34 59.3(3)
C13 P N2 C34 -36.2(3)
C2 Fe C1 C5 -117.8(3)
C11 Fe C1 C5 166.11(18)
C10 Fe C1 C5 -163.5(3)
C4 Fe C1 C5 -37.68(18)
C3 Fe C1 C5 -81.7(2)
C12 Fe C1 C5 124.75(19)
C9 Fe C1 C5 53.7(5)
C13 Fe C1 C5 83.5(2)
C11 Fe C1 C2 -76.1(3)
C10 Fe C1 C2 -45.7(5)
C4 Fe C1 C2 80.1(2)
C3 Fe C1 C2 36.0(2)
C12 Fe C1 C2 -117.5(3)
C9 Fe C1 C2 171.5(4)
C13 Fe C1 C2 -158.7(2)
C5 Fe C1 C2 117.8(3)
C5 C1 C2 C3 0.9(4)
Fe C1 C2 C3 -59.6(3)
C5 C1 C2 Fe 60.5(2)
C11 Fe C2 C3 -118.4(3)
C10 Fe C2 C3 -77.9(3)
C4 Fe C2 C3 37.9(2)
C1 Fe C2 C3 120.7(4)
C12 Fe C2 C3 -159.7(2)
C9 Fe C2 C3 -50.8(5)
C13 Fe C2 C3 171.5(3)
C5 Fe C2 C3 82.3(3)
C11 Fe C2 C1 120.9(2)
C10 Fe C2 C1 161.4(2)
C4 Fe C2 C1 -82.8(2)
C3 Fe C2 C1 -120.7(4)
C12 Fe C2 C1 79.6(3)
C9 Fe C2 C1 -171.5(4)
C13 Fe C2 C1 50.8(5)
C5 Fe C2 C1 -38.4(2)
C1 C2 C3 C4 0.1(4)
Fe C2 C3 C4 -59.2(3)
C1 C2 C3 Fe 59.2(2)
C11 Fe C3 C2 77.5(3)
C10 Fe C3 C2 119.7(3)
C4 Fe C3 C2 -119.5(4)
C1 Fe C3 C2 -37.2(2)
C12 Fe C3 C2 44.0(5)
C9 Fe C3 C2 160.4(2)
C13 Fe C3 C2 -168.1(4)
C5 Fe C3 C2 -81.0(3)
C2 Fe C3 C4 119.5(4)
C11 Fe C3 C4 -163.0(2)
C10 Fe C3 C4 -120.8(2)
C1 Fe C3 C4 82.3(2)
C12 Fe C3 C4 163.5(3)
C9 Fe C3 C4 -80.1(3)
C13 Fe C3 C4 -48.6(6)
C5 Fe C3 C4 38.5(2)
C2 C3 C4 C5 -1.0(4)
Fe C3 C4 C5 -60.4(2)
C2 C3 C4 Fe 59.4(3)
C2 Fe C4 C3 -36.7(2)
C11 Fe C4 C3 39.5(5)
C10 Fe C4 C3 77.9(3)
C1 Fe C4 C3 -80.7(3)
C12 Fe C4 C3 -155.8(4)
C9 Fe C4 C3 121.3(3)
C13 Fe C4 C3 164.4(2)
C5 Fe C4 C3 -118.0(3)
C2 Fe C4 C5 81.3(2)
C11 Fe C4 C5 157.5(3)
C10 Fe C4 C5 -164.15(18)
C1 Fe C4 C5 37.32(17)
C3 Fe C4 C5 118.0(3)
C12 Fe C4 C5 -37.8(5)
C9 Fe C4 C5 -120.7(2)
C13 Fe C4 C5 -77.6(2)
C2 C1 C5 C4 -1.5(3)
Fe C1 C5 C4 58.4(2)
C2 C1 C5 C6 176.9(3)
Fe C1 C5 C6 -123.2(2)
C2 C1 C5 Fe -59.9(2)
C3 C4 C5 C1 1.5(3)
Fe C4 C5 C1 -58.6(2)
C3 C4 C5 C6 -176.8(3)
Fe C4 C5 C6 123.0(3)
C3 C4 C5 Fe 60.1(2)
C2 Fe C5 C1 38.6(2)
C11 Fe C5 C1 -35.1(4)
C10 Fe C5 C1 161.7(3)
C4 Fe C5 C1 119.6(3)
C3 Fe C5 C1 81.2(2)
C12 Fe C5 C1 -73.3(2)
C9 Fe C5 C1 -159.8(2)
C13 Fe C5 C1 -116.5(2)
C2 Fe C5 C4 -81.0(2)
C11 Fe C5 C4 -154.7(3)
C10 Fe C5 C4 42.0(4)
C1 Fe C5 C4 -119.6(3)
C3 Fe C5 C4 -38.4(2)
C12 Fe C5 C4 167.1(2)
C9 Fe C5 C4 80.6(2)
C13 Fe C5 C4 123.9(2)
C2 Fe C5 C6 158.9(4)
C11 Fe C5 C6 85.2(4)
C10 Fe C5 C6 -78.1(5)
C4 Fe C5 C6 -120.1(4)
C1 Fe C5 C6 120.3(4)
C3 Fe C5 C6 -158.5(4)
C12 Fe C5 C6 47.0(3)
C9 Fe C5 C6 -39.5(3)
C13 Fe C5 C6 3.8(3)
C7 N1 C6 O1 1.9(3)
C7 N1 C6 C5 -175.6(3)
C8 O1 C6 N1 6.0(3)
C8 O1 C6 C5 -176.1(2)
C1 C5 C6 N1 -6.1(4)
C4 C5 C6 N1 171.9(3)
Fe C5 C6 N1 -97.3(3)
C1 C5 C6 O1 176.2(2)
C4 C5 C6 O1 -5.7(4)
Fe C5 C6 O1 85.0(3)
C6 N1 C7 C8 -8.6(3)
C6 O1 C8 C7 -10.6(3)
N1 C7 C8 O1 11.7(3)
C2 Fe C9 C10 -36.5(5)
C11 Fe C9 C10 37.7(2)
C4 Fe C9 C10 -117.2(2)
C1 Fe C9 C10 159.3(4)
C3 Fe C9 C10 -73.8(3)
C12 Fe C9 C10 81.5(2)
C13 Fe C9 C10 119.4(3)
C5 Fe C9 C10 -160.8(2)
C2 Fe C9 C13 -155.9(4)
C11 Fe C9 C13 -81.71(17)
C10 Fe C9 C13 -119.4(3)
C4 Fe C9 C13 123.45(18)
C1 Fe C9 C13 40.0(5)
C3 Fe C9 C13 166.8(2)
C12 Fe C9 C13 -37.87(15)
C5 Fe C9 C13 79.9(2)
C13 C9 C10 C11 -0.4(3)
Fe C9 C10 C11 -59.6(2)
C13 C9 C10 Fe 59.27(18)
C2 Fe C10 C11 -75.1(3)
C4 Fe C10 C11 -157.6(2)
C1 Fe C10 C11 -41.8(5)
C3 Fe C10 C11 -115.7(2)
C12 Fe C10 C11 37.47(18)
C9 Fe C10 C11 119.2(3)
C13 Fe C10 C11 81.3(2)
C5 Fe C10 C11 170.9(3)
C2 Fe C10 C9 165.7(2)
C11 Fe C10 C9 -119.2(3)
C4 Fe C10 C9 83.2(2)
C1 Fe C10 C9 -160.9(4)
C3 Fe C10 C9 125.2(3)
C12 Fe C10 C9 -81.7(2)
C13 Fe C10 C9 -37.82(19)
C5 Fe C10 C9 51.7(4)
C9 C10 C11 C12 0.4(4)
Fe C10 C11 C12 -59.5(2)
C9 C10 C11 Fe 59.9(2)
C2 Fe C11 C10 121.8(2)
C4 Fe C11 C10 53.4(4)
C1 Fe C11 C10 162.8(2)
C3 Fe C11 C10 81.9(3)
C12 Fe C11 C10 -119.6(3)
C9 Fe C11 C10 -37.63(19)
C13 Fe C11 C10 -81.8(2)
C5 Fe C11 C10 -171.3(3)
C2 Fe C11 C12 -118.5(2)
C10 Fe C11 C12 119.6(3)
C4 Fe C11 C12 173.0(3)
C1 Fe C11 C12 -77.6(2)
C3 Fe C11 C12 -158.5(2)
C9 Fe C11 C12 81.99(18)
C13 Fe C11 C12 37.79(16)
C5 Fe C11 C12 -51.6(4)
C10 C11 C12 C13 -0.3(3)
Fe C11 C12 C13 -59.67(17)
C10 C11 C12 Fe 59.3(2)
C2 Fe C12 C11 78.0(2)
C10 Fe C12 C11 -37.37(17)
C4 Fe C12 C11 -170.7(4)
C1 Fe C12 C11 119.9(2)
C3 Fe C12 C11 47.4(4)
C9 Fe C12 C11 -81.00(18)
C13 Fe C12 C11 -119.1(2)
C5 Fe C12 C11 160.19(19)
C2 Fe C12 C13 -162.89(19)
C11 Fe C12 C13 119.1(2)
C10 Fe C12 C13 81.72(17)
C4 Fe C12 C13 -51.6(5)
C1 Fe C12 C13 -121.04(17)
C3 Fe C12 C13 166.5(3)
C9 Fe C12 C13 38.09(15)
C5 Fe C12 C13 -80.72(19)
C11 C12 C13 C9 0.1(3)
Fe C12 C13 C9 -59.22(17)
C11 C12 C13 P -179.8(2)
Fe C12 C13 P 120.8(2)
C11 C12 C13 Fe 59.32(18)
C10 C9 C13 C12 0.2(3)
Fe C9 C13 C12 59.21(17)
C10 C9 C13 P -179.88(19)
Fe C9 C13 P -120.84(18)
C10 C9 C13 Fe -59.0(2)
N2 P C13 C12 96.8(2)
O2 P C13 C12 -8.7(2)
N2 P C13 C9 -83.1(2)
O2 P C13 C9 171.4(2)
N2 P C13 Fe -170.42(17)
O2 P C13 Fe 84.13(18)
C2 Fe C13 C12 40.0(4)
C11 Fe C13 C12 -37.72(16)
C10 Fe C13 C12 -81.39(18)
C4 Fe C13 C12 162.87(19)
C1 Fe C13 C12 76.6(2)
C3 Fe C13 C12 -159.3(5)
C9 Fe C13 C12 -118.8(2)
C5 Fe C13 C12 119.99(18)
C2 Fe C13 C9 158.8(3)
C11 Fe C13 C9 81.08(18)
C10 Fe C13 C9 37.40(17)
C4 Fe C13 C9 -78.3(2)
C1 Fe C13 C9 -164.59(18)
C3 Fe C13 C9 -40.5(6)
C12 Fe C13 C9 118.8(2)
C5 Fe C13 C9 -121.22(18)
C2 Fe C13 P -85.2(4)
C11 Fe C13 P -163.0(3)
C10 Fe C13 P 153.4(3)
C4 Fe C13 P 37.6(3)
C1 Fe C13 P -48.6(2)
C3 Fe C13 P 75.5(6)
C12 Fe C13 P -125.2(3)
C9 Fe C13 P 116.0(3)
C5 Fe C13 P -5.3(2)
P O2 C14 C23 161.21(18)
P O2 C14 C15 -22.4(3)
C23 C14 C15 C16 -1.6(4)
O2 C14 C15 C16 -177.9(2)
C14 C15 C16 C17 1.2(4)
C15 C16 C17 C18 -179.9(3)
C15 C16 C17 C22 1.0(4)
C16 C17 C18 C19 -178.1(3)
C22 C17 C18 C19 0.9(4)
C17 C18 C19 C20 1.3(5)
C18 C19 C20 C21 -2.2(5)
C19 C20 C21 C22 0.8(4)
C20 C21 C22 C23 -178.9(2)
C20 C21 C22 C17 1.4(4)
C16 C17 C22 C21 176.9(2)
C18 C17 C22 C21 -2.2(4)
C16 C17 C22 C23 -2.8(4)
C18 C17 C22 C23 178.1(2)
O2 C14 C23 C22 176.2(2)
C15 C14 C23 C22 -0.2(4)
O2 C14 C23 C24 -2.6(4)
C15 C14 C23 C24 -179.1(2)
C21 C22 C23 C14 -177.2(2)
C17 C22 C23 C14 2.5(4)
C21 C22 C23 C24 1.6(4)
C17 C22 C23 C24 -178.7(2)
C14 C23 C24 C33 -105.3(3)
C22 C23 C24 C33 75.9(3)
C14 C23 C24 C25 77.9(3)
C22 C23 C24 C25 -101.0(3)
C33 C24 C25 C26 -178.4(3)
C23 C24 C25 C26 -1.5(4)
C33 C24 C25 C30 0.9(4)
C23 C24 C25 C30 177.9(2)
C30 C25 C26 C27 0.7(4)
C24 C25 C26 C27 -179.9(3)
C25 C26 C27 C28 -0.2(5)
C26 C27 C28 C29 0.0(6)
C27 C28 C29 C30 -0.3(5)
C26 C25 C30 C31 178.3(3)
C24 C25 C30 C31 -1.1(4)
C26 C25 C30 C29 -1.0(4)
C24 C25 C30 C29 179.7(3)
C28 C29 C30 C25 0.7(5)
C28 C29 C30 C31 -178.4(3)
C25 C30 C31 C32 0.7(4)
C29 C30 C31 C32 179.9(3)
C30 C31 C32 C33 -0.1(5)
C25 C24 C33 O3 -179.5(2)
C23 C24 C33 O3 3.6(4)
C25 C24 C33 C32 -0.3(4)
C23 C24 C33 C32 -177.1(2)
C31 C32 C33 O3 179.1(3)
C31 C32 C33 C24 -0.1(4)
C36 N2 C34 C35 79.0(5)
P N2 C34 C35 -110.9(3)
C34 N2 C36 C37 73.2(4)
P N2 C36 C37 -97.5(3)
